data_7030030
loop_
_publ_author_name
'Pal, Amlan K.'
'Hanan, Garry S.'

_publ_section_title
;
 Stereoselective formation of a meso-diruthenium(ii,ii) complex and tuning
 the properties of its monoruthenium analogues.
;
_journal_issue 17
_journal_name_full 'Dalton transactions (Cambridge, England : 2003)'
_journal_page_first 6567
_journal_page_last 6577
_journal_paper_doi 10.1039/c4dt00112e
_journal_volume 43
_journal_year 2014
_chemical_formula_moiety 'C18 H26 N8'
_chemical_formula_sum 'C18 H26 N8'
_chemical_formula_weight 354.47
_chemical_name_systematic
; 
 ? 
;
_space_group_IT_number 43
_symmetry_cell_setting orthorhombic
_symmetry_space_group_name_Hall 'F 2 -2d'
_symmetry_space_group_name_H-M 'F d d 2'
_atom_sites_solution_hydrogens geom
_atom_sites_solution_primary direct
_atom_sites_solution_secondary difmap
_audit_creation_method SHELXL-97
_cell_angle_alpha 90.00
_cell_angle_beta 90.00
_cell_angle_gamma 90.00
_cell_formula_units_Z 8
_cell_length_a 16.2300(2)
_cell_length_b 23.4755(4)
_cell_length_c 8.97820(10)
_cell_measurement_reflns_used 7116
_cell_measurement_temperature 150(2)
_cell_measurement_theta_max 71.96
_cell_measurement_theta_min 5.94
_cell_volume 3420.76(8)
_computing_cell_refinement 'Bruker SAINT'
_computing_data_collection 'Bruker APEX2'
_computing_data_reduction 'Bruker SAINT'
_computing_molecular_graphics 'Bruker SHELXTL'
_computing_publication_material 'Bruker SHELXTL'
_computing_structure_refinement 'SHELXL-97 (Sheldrick, 2008)'
_computing_structure_solution 'SHELXS-97 (Sheldrick, 2008)'
_diffrn_ambient_temperature 150(2)
_diffrn_measured_fraction_theta_full 0.997
_diffrn_measured_fraction_theta_max 0.998
_diffrn_measurement_device_type 'Bruker APEX-II CCD'
_diffrn_measurement_method '\f and \w scans'
_diffrn_radiation_monochromator graphite
_diffrn_radiation_source 'fine-focus sealed tube'
_diffrn_radiation_type CuK\a
_diffrn_radiation_wavelength 1.54178
_diffrn_reflns_av_R_equivalents 0.0377
_diffrn_reflns_av_sigmaI/netI 0.0199
_diffrn_reflns_limit_h_max 19
_diffrn_reflns_limit_h_min -19
_diffrn_reflns_limit_k_max 28
_diffrn_reflns_limit_k_min -28
_diffrn_reflns_limit_l_max 11
_diffrn_reflns_limit_l_min -10
_diffrn_reflns_number 10526
_diffrn_reflns_theta_full 72.23
_diffrn_reflns_theta_max 72.23
_diffrn_reflns_theta_min 5.94
_exptl_absorpt_coefficient_mu 0.706
_exptl_absorpt_correction_T_max 0.9392
_exptl_absorpt_correction_T_min 0.8717
_exptl_absorpt_correction_type multi-scan
_exptl_absorpt_process_details 'SHELXL-97 (Sheldrick, 2008)'
_exptl_crystal_colour white
_exptl_crystal_density_diffrn 1.377
_exptl_crystal_density_meas 1.377
_exptl_crystal_density_method 'not measured'
_exptl_crystal_description needle
_exptl_crystal_F_000 1520
_exptl_crystal_size_max 0.20
_exptl_crystal_size_mid 0.09
_exptl_crystal_size_min 0.09
_refine_diff_density_max 0.220
_refine_diff_density_min -0.260
_refine_diff_density_rms 0.073
_refine_ls_abs_structure_details 'Flack H D (1983), Acta Cryst. A39, 876-881'
_refine_ls_abs_structure_Flack 0.2(3)
_refine_ls_extinction_coef 0.00074(9)
_refine_ls_extinction_expression Fc^*^=kFc[1+0.001xFc^2^\l^3^/sin(2\q)]^-1/4^
_refine_ls_extinction_method SHELXL
_refine_ls_goodness_of_fit_ref 1.050
_refine_ls_hydrogen_treatment constr
_refine_ls_matrix_type full
_refine_ls_number_parameters 120
_refine_ls_number_reflns 1668
_refine_ls_number_restraints 1
_refine_ls_restrained_S_all 1.049
_refine_ls_R_factor_all 0.0335
_refine_ls_R_factor_gt 0.0330
_refine_ls_shift/su_max 0.000
_refine_ls_shift/su_mean 0.000
_refine_ls_structure_factor_coef Fsqd
_refine_ls_weighting_details 'calc w=1/[\s^2^(Fo^2^)+(0.0692P)^2^+0.0000P] where P=(Fo^2^+2Fc^2^)/3'
_refine_ls_weighting_scheme calc
_refine_ls_wR_factor_gt 0.0846
_refine_ls_wR_factor_ref 0.0850
_reflns_number_gt 1628
_reflns_number_total 1668
_reflns_threshold_expression >2sigma(I)
_cod_data_source_file c4dt00112e2.cif
_cod_data_source_block jana38
_cod_depositor_comments
;
The following automatic conversions were performed:

'_symmetry_cell_setting' value 'Orthorhombic' changed to
'orthorhombic' according to
/usr/data/users/saulius/crontab/automatic-downloads/current/RSC/lib/dictionaries/cif_core.dic
dictionary named 'cif_core.dic' version 2.4.2 from 2011-04-26.

Automatic conversion script
Id: cif_fix_values 2281 2013-09-26 08:29:07Z andrius 
;
_cod_original_sg_symbol_Hall F2-2d
_cod_original_sg_symbol_H-M Fdd2
_cod_database_code 7030030

loop_
_symmetry_equiv_pos_as_xyz
'x, y, z'
'-x, -y, z'
'x+1/4, -y+1/4, z+1/4'
'-x+1/4, y+1/4, z+1/4'
'x, y+1/2, z+1/2'
'-x, -y+1/2, z+1/2'
'x+1/4, -y+3/4, z+3/4'
'-x+1/4, y+3/4, z+3/4'
'x+1/2, y, z+1/2'
'-x+1/2, -y, z+1/2'
'x+3/4, -y+1/4, z+3/4'
'-x+3/4, y+1/4, z+3/4'
'x+1/2, y+1/2, z'
'-x+1/2, -y+1/2, z'
'x+3/4, -y+3/4, z+1/4'
'-x+3/4, y+3/4, z+1/4'

loop_
_atom_site_label
_atom_site_type_symbol
_atom_site_fract_x
_atom_site_fract_y
_atom_site_fract_z
_atom_site_U_iso_or_equiv
_atom_site_adp_type
_atom_site_occupancy
_atom_site_symmetry_multiplicity
_atom_site_calc_flag
_atom_site_refinement_flags
N1 N 0.04141(7) 0.04218(5) 1.02107(13) 0.0294(3) Uani 1 1 d .
N2 N 0.08015(7) 0.08914(4) 0.80634(12) 0.0248(3) Uani 1 1 d .
N3 N 0.05958(7) 0.16104(4) 0.62994(12) 0.0272(3) Uani 1 1 d .
N4 N 0.07982(7) 0.06487(5) 0.55471(12) 0.0281(3) Uani 1 1 d .
C1 C 0.0000 0.0000 1.0848(2) 0.0319(4) Uani 1 2 d S
H1 H 0.0000 0.0000 1.1906 0.038 Uiso 1 2 calc SR
C2 C 0.03994(7) 0.04273(5) 0.87066(14) 0.0234(3) Uani 1 1 d .
C3 C 0.0000 0.0000 0.7888(2) 0.0253(4) Uani 1 2 d S
H3 H 0.0000 0.0000 0.6830 0.030 Uiso 1 2 calc SR
C4 C 0.10848(8) 0.13606(5) 0.90237(15) 0.0278(3) Uani 1 1 d .
H4A H 0.1613 0.1515 0.8646 0.033 Uiso 1 1 calc R
H4B H 0.1173 0.1221 1.0052 0.033 Uiso 1 1 calc R
C5 C 0.04309(8) 0.18209(5) 0.90129(16) 0.0316(3) Uani 1 1 d .
H5A H 0.0603 0.2143 0.9655 0.038 Uiso 1 1 calc R
H5B H -0.0095 0.1668 0.9401 0.038 Uiso 1 1 calc R
C6 C 0.03198(8) 0.20241(5) 0.74156(16) 0.0299(3) Uani 1 1 d .
H6A H -0.0270 0.2109 0.7245 0.036 Uiso 1 1 calc R
H6B H 0.0631 0.2383 0.7279 0.036 Uiso 1 1 calc R
C7 C 0.05509(9) 0.18221(5) 0.47656(16) 0.0320(3) Uani 1 1 d .
H7A H 0.0819 0.2200 0.4707 0.038 Uiso 1 1 calc R
H7B H -0.0034 0.1868 0.4475 0.038 Uiso 1 1 calc R
C8 C 0.09698(10) 0.14169(6) 0.36954(16) 0.0360(3) Uani 1 1 d .
H8A H 0.1575 0.1432 0.3834 0.043 Uiso 1 1 calc R
H8B H 0.0843 0.1526 0.2655 0.043 Uiso 1 1 calc R
C9 C 0.06555(9) 0.08195(6) 0.40089(16) 0.0310(3) Uani 1 1 d .
H9A H 0.0057 0.0804 0.3796 0.037 Uiso 1 1 calc R
H9B H 0.0935 0.0547 0.3335 0.037 Uiso 1 1 calc R
C10 C 0.07199(7) 0.10383(5) 0.65412(14) 0.0222(2) Uani 1 1 d .

loop_
_atom_site_aniso_label
_atom_site_aniso_U_11
_atom_site_aniso_U_22
_atom_site_aniso_U_33
_atom_site_aniso_U_23
_atom_site_aniso_U_13
_atom_site_aniso_U_12
N1 0.0376(6) 0.0270(5) 0.0236(6) -0.0006(4) -0.0010(4) -0.0025(5)
N2 0.0315(5) 0.0192(5) 0.0238(6) -0.0019(4) -0.0026(4) -0.0029(4)
N3 0.0375(6) 0.0188(5) 0.0253(6) -0.0003(4) 0.0017(5) 0.0024(4)
N4 0.0359(5) 0.0224(5) 0.0259(6) -0.0029(4) 0.0027(4) 0.0005(4)
C1 0.0434(10) 0.0310(9) 0.0212(8) 0.000 0.000 -0.0033(8)
C2 0.0250(6) 0.0196(6) 0.0255(7) -0.0001(5) 0.0013(4) 0.0035(4)
C3 0.0321(8) 0.0197(8) 0.0241(8) 0.000 0.000 -0.0006(6)
C4 0.0317(6) 0.0234(6) 0.0282(6) -0.0055(5) -0.0033(5) -0.0032(4)
C5 0.0367(7) 0.0275(7) 0.0306(8) -0.0068(5) 0.0029(6) 0.0010(5)
C6 0.0367(6) 0.0200(5) 0.0330(7) -0.0038(5) 0.0014(5) 0.0012(5)
C7 0.0443(7) 0.0244(6) 0.0273(7) 0.0036(5) -0.0011(6) -0.0018(5)
C8 0.0485(8) 0.0341(7) 0.0254(7) 0.0017(6) 0.0049(5) -0.0038(6)
C9 0.0423(7) 0.0284(6) 0.0224(6) -0.0034(5) 0.0015(5) -0.0011(6)
C10 0.0230(5) 0.0184(5) 0.0251(6) -0.0015(4) 0.0012(4) -0.0020(4)

loop_
_atom_type_symbol
_atom_type_description
_atom_type_scat_dispersion_real
_atom_type_scat_dispersion_imag
_atom_type_scat_source
C C 0.0181 0.0091 'International Tables Vol C Tables 4.2.6.8 and 6.1.1.4'
H H 0.0000 0.0000 'International Tables Vol C Tables 4.2.6.8 and 6.1.1.4'
N N 0.0311 0.0180 'International Tables Vol C Tables 4.2.6.8 and 6.1.1.4'

loop_
_geom_angle_atom_site_label_1
_geom_angle_atom_site_label_2
_geom_angle_atom_site_label_3
_geom_angle
_geom_angle_site_symmetry_1
_geom_angle_site_symmetry_3
C1 N1 C2 115.44(12) . .
C2 N2 C10 123.10(10) . .
C2 N2 C4 119.20(10) . .
C10 N2 C4 114.35(10) . .
C10 N3 C6 125.74(11) . .
C10 N3 C7 119.12(10) . .
C6 N3 C7 113.72(10) . .
C10 N4 C9 116.56(11) . .
N1 C1 N1 128.88(18) . 2
N1 C1 H1 115.6 . .
N1 C1 H1 115.6 2 .
N1 C2 N2 114.39(11) . .
N1 C2 C3 121.69(12) . .
N2 C2 C3 123.91(12) . .
C2 C3 C2 116.78(16) 2 .
C2 C3 H3 121.6 2 .
C2 C3 H3 121.6 . .
N2 C4 C5 108.13(10) . .
N2 C4 H4A 110.1 . .
C5 C4 H4A 110.1 . .
N2 C4 H4B 110.1 . .
C5 C4 H4B 110.1 . .
H4A C4 H4B 108.4 . .
C4 C5 C6 108.22(11) . .
C4 C5 H5A 110.1 . .
C6 C5 H5A 110.1 . .
C4 C5 H5B 110.1 . .
C6 C5 H5B 110.1 . .
H5A C5 H5B 108.4 . .
N3 C6 C5 113.59(10) . .
N3 C6 H6A 108.8 . .
C5 C6 H6A 108.8 . .
N3 C6 H6B 108.8 . .
C5 C6 H6B 108.8 . .
H6A C6 H6B 107.7 . .
N3 C7 C8 111.16(11) . .
N3 C7 H7A 109.4 . .
C8 C7 H7A 109.4 . .
N3 C7 H7B 109.4 . .
C8 C7 H7B 109.4 . .
H7A C7 H7B 108.0 . .
C7 C8 C9 108.17(12) . .
C7 C8 H8A 110.1 . .
C9 C8 H8A 110.1 . .
C7 C8 H8B 110.1 . .
C9 C8 H8B 110.1 . .
H8A C8 H8B 108.4 . .
N4 C9 C8 112.12(12) . .
N4 C9 H9A 109.2 . .
C8 C9 H9A 109.2 . .
N4 C9 H9B 109.2 . .
C8 C9 H9B 109.2 . .
H9A C9 H9B 107.9 . .
N4 C10 N3 126.89(12) . .
N4 C10 N2 119.22(11) . .
N3 C10 N2 113.82(10) . .

loop_
_geom_bond_atom_site_label_1
_geom_bond_atom_site_label_2
_geom_bond_distance
_geom_bond_site_symmetry_2
N1 C1 1.3266(14) .
N1 C2 1.3507(16) .
N2 C2 1.3952(15) .
N2 C10 1.4157(16) .
N2 C4 1.4724(14) .
N3 C10 1.3752(15) .
N3 C6 1.4658(16) .
N3 C7 1.4659(17) .
N4 C10 1.2842(16) .
N4 C9 1.4566(18) .
C1 N1 1.3266(14) 2
C1 H1 0.9500 .
C2 C3 1.4023(14) .
C3 C2 1.4022(14) 2
C3 H3 0.9500 .
C4 C5 1.5147(17) .
C4 H4A 0.9900 .
C4 H4B 0.9900 .
C5 C6 1.522(2) .
C5 H5A 0.9900 .
C5 H5B 0.9900 .
C6 H6A 0.9900 .
C6 H6B 0.9900 .
C7 C8 1.5134(19) .
C7 H7A 0.9900 .
C7 H7B 0.9900 .
C8 C9 1.5186(18) .
C8 H8A 0.9900 .
C8 H8B 0.9900 .
C9 H9A 0.9900 .
C9 H9B 0.9900 .

loop_
_geom_torsion_atom_site_label_1
_geom_torsion_atom_site_label_2
_geom_torsion_atom_site_label_3
_geom_torsion_atom_site_label_4
_geom_torsion
_geom_torsion_site_symmetry_4
C2 N1 C1 N1 1.27(7) 2
C1 N1 C2 N2 176.73(8) .
C1 N1 C2 C3 -2.54(15) .
C10 N2 C2 N1 -167.07(11) .
C4 N2 C2 N1 -8.93(15) .
C10 N2 C2 C3 12.19(16) .
C4 N2 C2 C3 170.33(9) .
N1 C2 C3 C2 1.35(8) 2
N2 C2 C3 C2 -177.86(12) 2
C2 N2 C4 C5 -95.55(13) .
C10 N2 C4 C5 64.43(14) .
N2 C4 C5 C6 -59.99(13) .
C10 N3 C6 C5 18.39(17) .
C7 N3 C6 C5 -175.41(10) .
C4 C5 C6 N3 21.89(14) .
C10 N3 C7 C8 -22.05(16) .
C6 N3 C7 C8 170.75(11) .
N3 C7 C8 C9 48.84(16) .
C10 N4 C9 C8 36.75(18) .
C7 C8 C9 N4 -57.35(16) .
C9 N4 C10 N3 -6.92(19) .
C9 N4 C10 N2 176.20(11) .
C6 N3 C10 N4 164.89(12) .
C7 N3 C10 N4 -0.64(19) .
C6 N3 C10 N2 -18.08(17) .
C7 N3 C10 N2 176.39(11) .
C2 N2 C10 N4 -48.04(16) .
C4 N2 C10 N4 152.86(11) .
C2 N2 C10 N3 134.68(11) .
C4 N2 C10 N3 -24.42(15) .
